data_4080931
loop_
_publ_author_name
'O, Wylie W. N.'
'Lough, Alan J.'
'Morris, Robert H.'

_publ_section_title
;
 Primary Amine Functionalized N-Heterocyclic Carbene Complexes of Iridium:
 Synthesis, Structure, and Catalysis
;
_journal_issue 14
_journal_name_full Organometallics
_journal_page_first 3808
_journal_paper_doi 10.1021/om400180h
_journal_volume 32
_journal_year 2013
_chemical_formula_moiety 'C19 H26 Cl Ir N3, F6 P'
_chemical_formula_sum 'C19 H26 Cl F6 Ir N3 P'
_chemical_formula_weight 669.05
_chemical_name_systematic
; 
 ? 
;
_space_group_IT_number 2
_symmetry_cell_setting triclinic
_symmetry_space_group_name_Hall '-P 1'
_symmetry_space_group_name_H-M 'P -1'
_atom_sites_solution_hydrogens geom
_atom_sites_solution_primary direct
_atom_sites_solution_secondary difmap
_audit_creation_method SHELXL-97
_cell_angle_alpha 107.410(2)
_cell_angle_beta 91.275(2)
_cell_angle_gamma 111.138(2)
_cell_formula_units_Z 2
_cell_length_a 9.2564(3)
_cell_length_b 9.5870(3)
_cell_length_c 13.6385(6)
_cell_measurement_reflns_used 11450
_cell_measurement_temperature 150(1)
_cell_measurement_theta_max 27.5
_cell_measurement_theta_min 2.7
_cell_volume 1065.57(7)
_computing_cell_refinement 'Denzo-SMN (Otwinowski & Minor, 1997)'
_computing_data_collection 'Collect (Nonius B.V., 1997-2002)'
_computing_data_reduction Denzo-SMN
_computing_molecular_graphics 'PLATON (Spek, 2009)'
_computing_publication_material 'SHELXTL V6.1'
_computing_structure_refinement 'SHELXTL V6.1 (Sheldrick, 2008)'
_computing_structure_solution 'SIR-92 (Altomare et al., 1994)'
_diffrn_ambient_temperature 150(1)
_diffrn_detector_area_resol_mean 9
_diffrn_measured_fraction_theta_full 0.987
_diffrn_measured_fraction_theta_max 0.973
_diffrn_measurement_device_type 'Nonius KappaCCD'
_diffrn_measurement_method '\f scans and \w scans with \k offsets'
_diffrn_radiation_monochromator graphite
_diffrn_radiation_source 'fine-focus sealed tube'
_diffrn_radiation_type MoK\a
_diffrn_radiation_wavelength 0.71073
_diffrn_reflns_av_R_equivalents 0.0493
_diffrn_reflns_av_sigmaI/netI 0.0471
_diffrn_reflns_limit_h_max 11
_diffrn_reflns_limit_h_min -12
_diffrn_reflns_limit_k_max 12
_diffrn_reflns_limit_k_min -10
_diffrn_reflns_limit_l_max 17
_diffrn_reflns_limit_l_min -17
_diffrn_reflns_number 11450
_diffrn_reflns_theta_full 25.24
_diffrn_reflns_theta_max 27.54
_diffrn_reflns_theta_min 2.66
_diffrn_standards_number 0
_exptl_absorpt_coefficient_mu 6.530
_exptl_absorpt_correction_T_max 0.423
_exptl_absorpt_correction_T_min 0.223
_exptl_absorpt_correction_type multi-scan
_exptl_absorpt_process_details
;
multi-scan from symmetry-related measurements 
 Sortav (Blessing 1995)
;
_exptl_crystal_colour colourless
_exptl_crystal_density_diffrn 2.085
_exptl_crystal_density_method 'not measured'
_exptl_crystal_description needle
_exptl_crystal_F_000 648
_exptl_crystal_size_max 0.40
_exptl_crystal_size_mid 0.20
_exptl_crystal_size_min 0.14
_refine_diff_density_max 3.659
_refine_diff_density_min -2.145
_refine_diff_density_rms 0.183
_refine_ls_extinction_method none
_refine_ls_goodness_of_fit_ref 1.079
_refine_ls_hydrogen_treatment mixed
_refine_ls_matrix_type full
_refine_ls_number_parameters 284
_refine_ls_number_reflns 4782
_refine_ls_number_restraints 0
_refine_ls_restrained_S_all 1.079
_refine_ls_R_factor_all 0.0436
_refine_ls_R_factor_gt 0.0377
_refine_ls_shift/su_max 0.001
_refine_ls_shift/su_mean 0.000
_refine_ls_structure_factor_coef Fsqd
_refine_ls_weighting_details 'calc w=1/[\s^2^(Fo^2^)+(0.0344P)^2^+6.0475P] where P=(Fo^2^+2Fc^2^)/3'
_refine_ls_weighting_scheme calc
_refine_ls_wR_factor_gt 0.0874
_refine_ls_wR_factor_ref 0.0912
_reflns_number_gt 4347
_reflns_number_total 4782
_reflns_threshold_expression I>2\s(I)
_cod_data_source_file om400180h_si_002.cif
_cod_data_source_block 5-cis-HCl
_cod_depositor_comments
;
The following automatic conversions were performed:

'_symmetry_cell_setting' value 'Triclinic' changed to 'triclinic'
according to /home/saulius/struct/CIF-dictionaries/cif_core.dic
dictionary named 'cif_core.dic' version 2.4.2 from 2011-04-26.

Automatic conversion script
Id: cif_fix_values 1891 2012-01-12 08:04:46Z andrius 
;
_cod_original_cell_volume 1065.56(7)
_cod_database_code 4080931

loop_
_symmetry_equiv_pos_as_xyz
'x, y, z'
'-x, -y, -z'

loop_
_atom_site_label
_atom_site_type_symbol
_atom_site_fract_x
_atom_site_fract_y
_atom_site_fract_z
_atom_site_U_iso_or_equiv
_atom_site_adp_type
_atom_site_occupancy
_atom_site_symmetry_multiplicity
_atom_site_calc_flag
_atom_site_refinement_flags
Ir1 Ir 0.63544(2) 0.41602(2) 0.260403(17) 0.02068(8) Uani 1 1 d .
H1IR H 0.820(7) 0.479(8) 0.244(5) 0.025 Uiso 1 1 d .
Cl1 Cl 0.67051(18) 0.30251(18) 0.38969(12) 0.0292(3) Uani 1 1 d .
N1 N 0.8223(5) 0.7172(5) 0.4441(4) 0.0220(10) Uani 1 1 d .
N2 N 0.6067(5) 0.7293(5) 0.3947(4) 0.0216(10) Uani 1 1 d .
N3 N 0.3929(5) 0.3288(5) 0.2962(4) 0.0235(10) Uani 1 1 d .
H3B H 0.3263 0.2854 0.2343 0.028 Uiso 1 1 calc R
H3C H 0.3818 0.2476 0.3219 0.028 Uiso 1 1 calc R
C1 C 0.6905(6) 0.6335(6) 0.3716(4) 0.0184(10) Uani 1 1 d .
C2 C 0.8202(7) 0.8582(7) 0.5076(5) 0.0264(12) Uani 1 1 d .
H2A H 0.8997 0.9352 0.5627 0.032 Uiso 1 1 calc R
C3 C 0.6867(7) 0.8670(7) 0.4779(5) 0.0287(13) Uani 1 1 d .
H3A H 0.6526 0.9508 0.5076 0.034 Uiso 1 1 calc R
C4 C 0.9591(7) 0.6755(8) 0.4521(5) 0.0317(14) Uani 1 1 d .
H4A H 0.9241 0.5609 0.4374 0.048 Uiso 1 1 calc R
H4B H 1.0175 0.7312 0.5224 0.048 Uiso 1 1 calc R
H4C H 1.0268 0.7066 0.4017 0.048 Uiso 1 1 calc R
C5 C 0.4604(7) 0.7047(7) 0.3401(4) 0.0224(11) Uani 1 1 d .
C6 C 0.4531(7) 0.8204(7) 0.3018(5) 0.0286(13) Uani 1 1 d .
H6A H 0.5431 0.9144 0.3123 0.034 Uiso 1 1 calc R
C7 C 0.3126(8) 0.7982(8) 0.2476(5) 0.0339(15) Uani 1 1 d .
H7A H 0.3055 0.8782 0.2224 0.041 Uiso 1 1 calc R
C8 C 0.1821(8) 0.6574(8) 0.2306(5) 0.0327(14) Uani 1 1 d .
H8A H 0.0872 0.6400 0.1916 0.039 Uiso 1 1 calc R
C9 C 0.1910(7) 0.5440(7) 0.2703(5) 0.0265(12) Uani 1 1 d .
H9A H 0.1015 0.4493 0.2588 0.032 Uiso 1 1 calc R
C10 C 0.3302(6) 0.5658(7) 0.3274(4) 0.0229(11) Uani 1 1 d .
C11 C 0.3363(7) 0.4405(7) 0.3695(5) 0.0232(11) Uani 1 1 d .
H11A H 0.4070 0.4910 0.4366 0.028 Uiso 1 1 calc R
H11B H 0.2305 0.3811 0.3824 0.028 Uiso 1 1 calc R
C12 C 0.6994(7) 0.5161(7) 0.1349(4) 0.0232(11) Uani 1 1 d .
H12A H 0.7627 0.6327 0.1594 0.028 Uiso 1 1 calc R
C13 C 0.5388(7) 0.4756(7) 0.1399(5) 0.0241(12) Uani 1 1 d .
H13A H 0.5087 0.5690 0.1667 0.029 Uiso 1 1 calc R
C14 C 0.4104(8) 0.3307(7) 0.0646(5) 0.0315(14) Uani 1 1 d .
H14A H 0.4005 0.3490 -0.0024 0.038 Uiso 1 1 calc R
H14B H 0.3100 0.3176 0.0921 0.038 Uiso 1 1 calc R
C15 C 0.4375(8) 0.1764(7) 0.0447(5) 0.0314(14) Uani 1 1 d .
H15A H 0.3347 0.0868 0.0289 0.038 Uiso 1 1 calc R
H15B H 0.4914 0.1598 -0.0170 0.038 Uiso 1 1 calc R
C16 C 0.5338(7) 0.1758(6) 0.1357(5) 0.0244(12) Uani 1 1 d .
H16A H 0.4798 0.0868 0.1626 0.029 Uiso 1 1 calc R
C17 C 0.6955(8) 0.2234(7) 0.1469(5) 0.0281(13) Uani 1 1 d .
H17A H 0.7368 0.1628 0.1802 0.034 Uiso 1 1 calc R
C18 C 0.7954(8) 0.2888(8) 0.0727(5) 0.0320(14) Uani 1 1 d .
H18A H 0.7791 0.2013 0.0071 0.038 Uiso 1 1 calc R
H18B H 0.9069 0.3313 0.1031 0.038 Uiso 1 1 calc R
C19 C 0.7598(7) 0.4208(7) 0.0477(5) 0.0302(13) Uani 1 1 d .
H19A H 0.8566 0.4937 0.0322 0.036 Uiso 1 1 calc R
H19B H 0.6810 0.3723 -0.0155 0.036 Uiso 1 1 calc R
P1 P -0.03244(18) -0.02468(18) 0.18688(14) 0.0287(3) Uani 1 1 d .
F1 F -0.2168(5) -0.0804(5) 0.1849(4) 0.0508(11) Uani 1 1 d .
F2 F 0.1522(5) 0.0285(5) 0.1883(6) 0.079(2) Uani 1 1 d .
F3 F -0.0275(6) -0.1131(5) 0.2684(4) 0.0568(13) Uani 1 1 d .
F4 F -0.0063(6) 0.1348(5) 0.2801(4) 0.0488(11) Uani 1 1 d .
F5 F -0.0401(7) 0.0636(6) 0.1071(4) 0.0644(14) Uani 1 1 d .
F6 F -0.0571(5) -0.1834(5) 0.0943(3) 0.0447(10) Uani 1 1 d .

loop_
_atom_site_aniso_label
_atom_site_aniso_U_11
_atom_site_aniso_U_22
_atom_site_aniso_U_33
_atom_site_aniso_U_23
_atom_site_aniso_U_13
_atom_site_aniso_U_12
Ir1 0.02496(12) 0.01546(12) 0.01913(13) 0.00399(9) 0.00351(8) 0.00635(8)
Cl1 0.0387(8) 0.0283(7) 0.0260(8) 0.0122(6) 0.0054(6) 0.0162(6)
N1 0.021(2) 0.020(2) 0.018(2) 0.0028(19) 0.0005(18) 0.0015(18)
N2 0.023(2) 0.016(2) 0.022(3) 0.0025(19) 0.0032(19) 0.0061(18)
N3 0.022(2) 0.017(2) 0.028(3) 0.009(2) 0.004(2) 0.0009(18)
C1 0.022(3) 0.017(2) 0.014(3) 0.004(2) 0.005(2) 0.006(2)
C2 0.027(3) 0.017(3) 0.022(3) -0.003(2) 0.002(2) 0.002(2)
C3 0.029(3) 0.019(3) 0.031(3) 0.002(3) 0.006(3) 0.007(2)
C4 0.024(3) 0.038(4) 0.028(3) 0.007(3) 0.002(2) 0.011(3)
C5 0.026(3) 0.022(3) 0.019(3) 0.005(2) 0.007(2) 0.011(2)
C6 0.031(3) 0.025(3) 0.032(3) 0.009(3) 0.008(3) 0.013(2)
C7 0.042(4) 0.038(4) 0.036(4) 0.018(3) 0.011(3) 0.027(3)
C8 0.032(3) 0.039(4) 0.031(4) 0.010(3) 0.005(3) 0.019(3)
C9 0.023(3) 0.031(3) 0.026(3) 0.010(3) 0.003(2) 0.010(2)
C10 0.021(3) 0.025(3) 0.019(3) 0.004(2) 0.005(2) 0.008(2)
C11 0.021(3) 0.023(3) 0.025(3) 0.010(2) 0.004(2) 0.008(2)
C12 0.032(3) 0.017(3) 0.017(3) 0.005(2) 0.005(2) 0.006(2)
C13 0.036(3) 0.021(3) 0.019(3) 0.006(2) 0.001(2) 0.016(2)
C14 0.036(3) 0.029(3) 0.024(3) 0.005(3) -0.006(3) 0.009(3)
C15 0.035(3) 0.021(3) 0.028(3) 0.001(3) -0.004(3) 0.004(2)
C16 0.037(3) 0.012(2) 0.021(3) 0.001(2) 0.006(2) 0.009(2)
C17 0.040(3) 0.021(3) 0.026(3) 0.001(2) 0.009(3) 0.020(3)
C18 0.036(3) 0.031(3) 0.030(3) 0.006(3) 0.011(3) 0.017(3)
C19 0.032(3) 0.027(3) 0.028(3) 0.008(3) 0.008(3) 0.008(3)
P1 0.0262(7) 0.0200(7) 0.0364(9) 0.0071(7) 0.0011(7) 0.0069(6)
F1 0.032(2) 0.048(3) 0.063(3) 0.007(2) 0.001(2) 0.0142(19)
F2 0.024(2) 0.029(2) 0.165(6) 0.015(3) 0.003(3) 0.0020(18)
F3 0.091(4) 0.032(2) 0.039(3) 0.009(2) -0.018(2) 0.017(2)
F4 0.065(3) 0.022(2) 0.045(3) -0.0040(18) -0.009(2) 0.0132(19)
F5 0.102(4) 0.050(3) 0.062(3) 0.032(3) 0.028(3) 0.041(3)
F6 0.055(3) 0.027(2) 0.045(3) 0.0063(18) 0.019(2) 0.0111(18)

loop_
_atom_type_symbol
_atom_type_description
_atom_type_scat_dispersion_real
_atom_type_scat_dispersion_imag
_atom_type_scat_source
C C 0.0033 0.0016 'International Tables Vol C Tables 4.2.6.8 and 6.1.1.4'
H H 0.0000 0.0000 'International Tables Vol C Tables 4.2.6.8 and 6.1.1.4'
Cl Cl 0.1484 0.1585 'International Tables Vol C Tables 4.2.6.8 and 6.1.1.4'
F F 0.0171 0.0103 'International Tables Vol C Tables 4.2.6.8 and 6.1.1.4'
Ir Ir -1.4442 7.9887 'International Tables Vol C Tables 4.2.6.8 and 6.1.1.4'
N N 0.0061 0.0033 'International Tables Vol C Tables 4.2.6.8 and 6.1.1.4'
P P 0.1023 0.0942 'International Tables Vol C Tables 4.2.6.8 and 6.1.1.4'

loop_
_geom_angle_atom_site_label_1
_geom_angle_atom_site_label_2
_geom_angle_atom_site_label_3
_geom_angle
H1Ir Ir1 C1 87(2)
H1Ir Ir1 C13 99(2)
C1 Ir1 C13 94.8(2)
H1Ir Ir1 C12 62(2)
C1 Ir1 C12 93.6(2)
C13 Ir1 C12 37.5(2)
H1Ir Ir1 N3 175(2)
C1 Ir1 N3 92.01(19)
C13 Ir1 N3 85.8(2)
C12 Ir1 N3 123.3(2)
H1Ir Ir1 C16 102(2)
C1 Ir1 C16 170.4(2)
C13 Ir1 C16 79.9(2)
C12 Ir1 C16 87.0(2)
N3 Ir1 C16 79.7(2)
H1Ir Ir1 C17 68(2)
C1 Ir1 C17 153.7(2)
C13 Ir1 C17 94.3(2)
C12 Ir1 C17 79.1(2)
N3 Ir1 C17 113.2(2)
C16 Ir1 C17 35.6(2)
H1Ir Ir1 Cl1 95(2)
C1 Ir1 Cl1 91.27(16)
C13 Ir1 Cl1 164.53(17)
C12 Ir1 Cl1 156.13(16)
N3 Ir1 Cl1 79.82(14)
C16 Ir1 Cl1 91.97(16)
C17 Ir1 Cl1 86.29(17)
H1Ir Ir1 H1Ir 0(5)
C1 Ir1 H1Ir 87(2)
C13 Ir1 H1Ir 99(2)
C12 Ir1 H1Ir 62(2)
N3 Ir1 H1Ir 175(2)
C16 Ir1 H1Ir 102(2)
C17 Ir1 H1Ir 68(2)
Cl1 Ir1 H1Ir 95(2)
C1 N1 C2 111.7(5)
C1 N1 C4 126.7(5)
C2 N1 C4 121.4(5)
C1 N2 C3 111.3(5)
C1 N2 C5 127.5(5)
C3 N2 C5 121.0(5)
C11 N3 Ir1 119.6(3)
C11 N3 H3B 107.4
Ir1 N3 H3B 107.4
C11 N3 H3C 107.4
Ir1 N3 H3C 107.4
H3B N3 H3C 107.0
N1 C1 N2 102.8(4)
N1 C1 Ir1 127.1(4)
N2 C1 Ir1 130.1(4)
C3 C2 N1 107.6(5)
C3 C2 H2A 126.2
N1 C2 H2A 126.2
C2 C3 N2 106.5(5)
C2 C3 H3A 126.7
N2 C3 H3A 126.7
N1 C4 H4A 109.5
N1 C4 H4B 109.5
H4A C4 H4B 109.5
N1 C4 H4C 109.5
H4A C4 H4C 109.5
H4B C4 H4C 109.5
C6 C5 C10 122.0(6)
C6 C5 N2 118.5(5)
C10 C5 N2 119.5(5)
C5 C6 C7 119.5(6)
C5 C6 H6A 120.2
C7 C6 H6A 120.2
C6 C7 C8 119.5(6)
C6 C7 H7A 120.2
C8 C7 H7A 120.2
C9 C8 C7 120.1(6)
C9 C8 H8A 119.9
C7 C8 H8A 119.9
C8 C9 C10 121.2(6)
C8 C9 H9A 119.4
C10 C9 H9A 119.4
C5 C10 C9 117.6(5)
C5 C10 C11 122.4(5)
C9 C10 C11 119.9(5)
N3 C11 C10 111.4(5)
N3 C11 H11A 109.4
C10 C11 H11A 109.4
N3 C11 H11B 109.4
C10 C11 H11B 109.4
H11A C11 H11B 108.0
C13 C12 C19 122.0(5)
C13 C12 Ir1 70.1(3)
C19 C12 Ir1 114.8(4)
C13 C12 H12A 114.2
C19 C12 H12A 114.2
Ir1 C12 H12A 114.2
C12 C13 C14 124.4(5)
C12 C13 Ir1 72.4(3)
C14 C13 Ir1 111.1(4)
C12 C13 H13A 113.9
C14 C13 H13A 113.9
Ir1 C13 H13A 113.9
C13 C14 C15 114.4(5)
C13 C14 H14A 108.7
C15 C14 H14A 108.7
C13 C14 H14B 108.7
C15 C14 H14B 108.7
H14A C14 H14B 107.6
C16 C15 C14 113.3(5)
C16 C15 H15A 108.9
C14 C15 H15A 108.9
C16 C15 H15B 108.9
C14 C15 H15B 108.9
H15A C15 H15B 107.7
C17 C16 C15 123.6(6)
C17 C16 Ir1 72.9(3)
C15 C16 Ir1 112.1(4)
C17 C16 H16A 113.8
C15 C16 H16A 113.8
Ir1 C16 H16A 113.8
C16 C17 C18 123.8(6)
C16 C17 Ir1 71.5(3)
C18 C17 Ir1 110.2(4)
C16 C17 H17A 114.5
C18 C17 H17A 114.5
Ir1 C17 H17A 114.5
C17 C18 C19 113.6(5)
C17 C18 H18A 108.8
C19 C18 H18A 108.8
C17 C18 H18B 108.8
C19 C18 H18B 108.8
H18A C18 H18B 107.7
C12 C19 C18 113.8(5)
C12 C19 H19A 108.8
C18 C19 H19A 108.8
C12 C19 H19B 108.8
C18 C19 H19B 108.8
H19A C19 H19B 107.7
F5 P1 F1 90.1(3)
F5 P1 F3 178.9(3)
F1 P1 F3 88.9(3)
F5 P1 F2 90.4(3)
F1 P1 F2 179.1(3)
F3 P1 F2 90.6(3)
F5 P1 F6 91.1(3)
F1 P1 F6 90.1(2)
F3 P1 F6 89.5(2)
F2 P1 F6 89.1(3)
F5 P1 F4 89.0(3)
F1 P1 F4 90.3(3)
F3 P1 F4 90.4(2)
F2 P1 F4 90.5(3)
F6 P1 F4 179.5(3)

loop_
_geom_bond_atom_site_label_1
_geom_bond_atom_site_label_2
_geom_bond_distance
Ir1 H1Ir 1.64(6)
Ir1 C1 2.053(5)
Ir1 C13 2.167(6)
Ir1 C12 2.196(6)
Ir1 N3 2.218(4)
Ir1 C16 2.259(5)
Ir1 C17 2.277(5)
Ir1 Cl1 2.4034(15)
Ir1 H1Ir 1.64(6)
N1 C1 1.369(7)
N1 C2 1.377(7)
N1 C4 1.469(8)
N2 C1 1.377(7)
N2 C3 1.393(8)
N2 C5 1.437(7)
N3 C11 1.486(7)
N3 H3B 0.9200
N3 H3C 0.9200
C2 C3 1.332(9)
C2 H2A 0.9500
C3 H3A 0.9500
C4 H4A 0.9800
C4 H4B 0.9800
C4 H4C 0.9800
C5 C6 1.381(8)
C5 C10 1.396(8)
C6 C7 1.396(9)
C6 H6A 0.9500
C7 C8 1.400(10)
C7 H7A 0.9500
C8 C9 1.378(9)
C8 H8A 0.9500
C9 C10 1.405(8)
C9 H9A 0.9500
C10 C11 1.495(8)
C11 H11A 0.9900
C11 H11B 0.9900
C12 C13 1.403(8)
C12 C19 1.520(8)
C12 H12A 1.0000
C13 C14 1.516(8)
C13 H13A 1.0000
C14 C15 1.534(9)
C14 H14A 0.9900
C14 H14B 0.9900
C15 C16 1.515(9)
C15 H15A 0.9900
C15 H15B 0.9900
C16 C17 1.388(9)
C16 H16A 1.0000
C17 C18 1.508(9)
C17 H17A 1.0000
C18 C19 1.543(9)
C18 H18A 0.9900
C18 H18B 0.9900
C19 H19A 0.9900
C19 H19B 0.9900
P1 F5 1.580(5)
P1 F1 1.591(4)
P1 F3 1.595(5)
P1 F2 1.595(5)
P1 F6 1.597(4)
P1 F4 1.603(4)

loop_
_geom_hbond_atom_site_label_D
_geom_hbond_atom_site_label_H
_geom_hbond_atom_site_label_A
_geom_hbond_distance_DH
_geom_hbond_distance_HA
_geom_hbond_distance_DA
_geom_hbond_angle_DHA
N3 H3B F2 0.92 2.29 2.848(7) 119.0
N3 H3C Cl1 0.92 2.62 2.968(5) 103.2
